data_1519020
loop_
_publ_author_name
'Hegab, Mohamed I.'
'Abdel-Megeid, Farouk M. E.'
'Gad, Farouk A.'
'Shiba, Sayed A.'
'Sotofte, Inger'
'Moller, Jorgen'
'Senning, Alexander'

_publ_section_title
;
 New Reactions of Thione S-(tert-Alkylimides)
;
_journal_name_full 'Acta Chemica Scandinavica'
_journal_page_first 284
_journal_page_last 290
_journal_volume 53
_journal_year 1999
_chemical_formula_sum 'C17 H23 N O S'
_chemical_formula_weight 289.42
_space_group_IT_number 88
_symmetry_cell_setting tetragonal
_symmetry_Int_Tables_number 88
_symmetry_space_group_name_Hall '-I 4ad'
_symmetry_space_group_name_H-M 'I 41/a :2'
_cell_angle_alpha 90
_cell_angle_beta 90
_cell_angle_gamma 90
_cell_formula_units_Z 16
_cell_length_a 18.0201(3)
_cell_length_b 18.0201(3)
_cell_length_c 20.1616(3)
_cell_volume 6546.96(18)
_diffrn_ambient_temperature 296
_diffrn_radiation_probe x-ray
_diffrn_radiation_type MoK\a
_diffrn_radiation_wavelength 0.71073
_exptl_absorpt_coefficient_mu 0.194
_exptl_crystal_density_diffrn 1.175
_refine_ls_number_parameters 274
_refine_ls_number_reflns 2421
_refine_ls_R_factor_gt 0.0783
_refine_ls_wR_factor_gt 0.1929
_cod_data_source_file Acta-Chem-Scand-1999-53-284-290.cif
_cod_data_source_block C17H23NOS
_cod_depositor_comments
;
No atomic coordinates in the paper,
a dummy atom was added

 The dummy atom was replaced by unknown values. This is the
 standard way of marking entries in the COD that do not contain
 coordinates.

 Antanas Vaitkus,
 2016-12-06
;
_cod_original_cell_volume 6547.0(2)
_cod_original_sg_symbol_H-M 'I 41/a'
_cod_database_code 1519020

loop_
_symmetry_equiv_pos_site_id
_symmetry_equiv_pos_as_xyz
1 x,y,z
2 3/4-y,1/4+x,1/4+z
3 1/2-x,-y,1/2+z
4 3/4+y,3/4-x,3/4+z
5 -x,-y,-z
6 1/4+y,3/4-x,3/4-z
7 1/2+x,y,1/2-z
8 1/4-y,1/4+x,1/4-z
9 1/2+x,1/2+y,1/2+z
10 1/4-y,3/4+x,3/4+z
11 -x,1/2-y,z
12 1/4+y,1/4-x,1/4+z
13 1/2-x,1/2-y,1/2-z
14 3/4+y,1/4-x,1/4-z
15 x,1/2+y,-z
16 3/4-y,3/4+x,3/4-z

loop_
_atom_site_label
_atom_site_type_symbol
_atom_site_fract_x
_atom_site_fract_y
_atom_site_fract_z
_atom_site_U_iso_or_equiv
_atom_site_calc_flag
? ? ? ? ? ? ?
